data_2231088
loop_
_publ_author_name
'Hu, Hui-Ling'
'Yang, Geng-Ren'
'Yeh, Chun-Wei'

_publ_section_title
;
 4-Methyl-<i>N</i>-[(<i>Z</i>)-3-(4-methylphenylsulfonyl)-1,3-thiazolidin-2-ylidene]benzenesulfonamide
;
_journal_coeditor_code FJ2445
_journal_issue 8
_journal_name_full 'Acta Crystallographica Section E'
_journal_page_first o2103
_journal_paper_doi 10.1107/S1600536811028807
_journal_volume 67
_journal_year 2011
_chemical_formula_iupac 'C17 H18 N2 O4 S3'
_chemical_formula_moiety 'C17 H18 N2 O4 S3'
_chemical_formula_sum 'C17 H18 N2 O4 S3'
_chemical_formula_weight 410.51
_chemical_name_systematic
;
4-Methyl-<i>N</i>-[(<i>Z</i>)-3-(4-methylphenylsulfonyl)-1,3-thiazolidin-2-
ylidene]benzenesulfonamide
;
_space_group_IT_number 14
_symmetry_cell_setting monoclinic
_symmetry_space_group_name_Hall '-P 2yn'
_symmetry_space_group_name_H-M 'P 1 21/n 1'
_atom_sites_solution_hydrogens geom
_atom_sites_solution_primary direct
_atom_sites_solution_secondary difmap
_audit_creation_method SHELXL-97
_cell_angle_alpha 90.00
_cell_angle_beta 102.6660(10)
_cell_angle_gamma 90.00
_cell_formula_units_Z 4
_cell_length_a 9.3825(2)
_cell_length_b 14.4047(2)
_cell_length_c 14.2279(3)
_cell_measurement_reflns_used 8638
_cell_measurement_temperature 296(2)
_cell_measurement_theta_max 28.2095
_cell_measurement_theta_min 2.3815
_cell_volume 1876.14(6)
_computing_cell_refinement 'SAINT (Bruker, 2010)'
_computing_data_collection 'APEX2 (Bruker, 2010)'
_computing_data_reduction 'SAINT (Bruker, 2010)'
_computing_molecular_graphics 'SHELXTL (Sheldrick, 2008)'
_computing_publication_material 'SHELXL97 (Sheldrick, 2008)'
_computing_structure_refinement 'SHELXL97 (Sheldrick, 2008)'
_computing_structure_solution 'SHELXS97 (Sheldrick, 2008)'
_diffrn_ambient_temperature 296(2)
_diffrn_measured_fraction_theta_full 1.000
_diffrn_measured_fraction_theta_max 0.998
_diffrn_measurement_device_type 'Bruker APEXII CCD'
_diffrn_measurement_method 'phi and omega scans'
_diffrn_radiation_monochromator graphite
_diffrn_radiation_source 'fine-focus sealed tube'
_diffrn_radiation_type MoK\a
_diffrn_radiation_wavelength 0.71073
_diffrn_reflns_av_R_equivalents 0.0252
_diffrn_reflns_av_sigmaI/netI 0.0201
_diffrn_reflns_limit_h_max 12
_diffrn_reflns_limit_h_min -12
_diffrn_reflns_limit_k_max 19
_diffrn_reflns_limit_k_min -15
_diffrn_reflns_limit_l_max 18
_diffrn_reflns_limit_l_min -17
_diffrn_reflns_number 17749
_diffrn_reflns_theta_full 25.00
_diffrn_reflns_theta_max 28.31
_diffrn_reflns_theta_min 2.04
_exptl_absorpt_coefficient_mu 0.420
_exptl_absorpt_correction_T_max 0.845
_exptl_absorpt_correction_T_min 0.845
_exptl_absorpt_correction_type multi-scan
_exptl_absorpt_process_details '(SADABS; Bruker, 2001)'
_exptl_crystal_colour colourless
_exptl_crystal_density_diffrn 1.453
_exptl_crystal_density_method 'not measured'
_exptl_crystal_description block
_exptl_crystal_F_000 856
_exptl_crystal_size_max 0.400
_exptl_crystal_size_mid 0.400
_exptl_crystal_size_min 0.400
_refine_diff_density_max 0.286
_refine_diff_density_min -0.290
_refine_ls_extinction_coef 0.0091(9)
_refine_ls_extinction_expression Fc^*^=kFc[1+0.001xFc^2^\l^3^/sin(2\q)]^-1/4^
_refine_ls_extinction_method SHELXL
_refine_ls_goodness_of_fit_ref 1.038
_refine_ls_hydrogen_treatment constr
_refine_ls_matrix_type full
_refine_ls_number_parameters 236
_refine_ls_number_reflns 4652
_refine_ls_number_restraints 0
_refine_ls_restrained_S_all 1.038
_refine_ls_R_factor_all 0.0474
_refine_ls_R_factor_gt 0.0365
_refine_ls_shift/su_max 0.000
_refine_ls_shift/su_mean 0.000
_refine_ls_structure_factor_coef Fsqd
_refine_ls_weighting_details 'calc w=1/[\s^2^(Fo^2^)+(0.0497P)^2^+0.6237P] where P=(Fo^2^+2Fc^2^)/3'
_refine_ls_weighting_scheme calc
_refine_ls_wR_factor_gt 0.0992
_refine_ls_wR_factor_ref 0.1070
_reflns_number_gt 3756
_reflns_number_total 4652
_reflns_threshold_expression >2sigma(I)
_cod_data_source_file fj2445.cif
_cod_data_source_block I
_cod_original_sg_symbol_H-M 'P 21/n'
_cod_database_code 2231088
_cod_database_fobs_code 2231088

loop_
_symmetry_equiv_pos_as_xyz
'x, y, z'
'-x+1/2, y+1/2, -z+1/2'
'-x, -y, -z'
'x-1/2, -y-1/2, z-1/2'

loop_
_atom_site_type_symbol
_atom_site_label
_atom_site_fract_x
_atom_site_fract_y
_atom_site_fract_z
_atom_site_U_iso_or_equiv
_atom_site_adp_type
_atom_site_calc_flag
_atom_site_refinement_flags
_atom_site_occupancy
_atom_site_symmetry_multiplicity
N N1 0.16502(15) 0.17067(10) 0.38640(10) 0.0446(3) Uani d . 1 1
N N2 0.08736(15) 0.26664(10) 0.25505(10) 0.0448(3) Uani d . 1 1
S S1 0.34585(5) 0.17353(4) 0.27357(4) 0.06158(16) Uani d . 1 1
S S2 0.10549(5) 0.31474(3) 0.15432(3) 0.04983(13) Uani d . 1 1
S S3 0.01808(5) 0.19186(3) 0.43270(3) 0.04805(13) Uani d . 1 1
O O1 -0.00727(19) 0.38361(9) 0.13422(10) 0.0693(4) Uani d . 1 1
O O2 0.25206(18) 0.34381(12) 0.15775(11) 0.0739(4) Uani d . 1 1
O O3 0.04496(18) 0.13807(11) 0.51854(10) 0.0702(4) Uani d . 1 1
O O4 0.00217(15) 0.28956(9) 0.43817(10) 0.0580(3) Uani d . 1 1
C C1 0.2585(2) 0.08847(14) 0.41762(15) 0.0590(5) Uani d . 1 1
H H1A 0.2091 0.0321 0.3909 0.071 Uiso calc R 1 1
H H1B 0.2818 0.0836 0.4873 0.071 Uiso calc R 1 1
C C2 0.3947(2) 0.10280(16) 0.38077(16) 0.0664(6) Uani d . 1 1
H H2A 0.4335 0.0436 0.3656 0.080 Uiso calc R 1 1
H H2B 0.4684 0.1338 0.4290 0.080 Uiso calc R 1 1
C C3 0.18420(17) 0.21042(11) 0.30207(11) 0.0407(3) Uani d . 1 1
C C4 0.06041(19) 0.22754(11) 0.06650(12) 0.0431(4) Uani d . 1 1
C C5 -0.08309(19) 0.19554(12) 0.04084(13) 0.0481(4) Uani d . 1 1
H H5A -0.1533 0.2177 0.0723 0.058 Uiso calc R 1 1
C C6 -0.1198(2) 0.13072(13) -0.03153(14) 0.0534(4) Uani d . 1 1
H H6A -0.2156 0.1094 -0.0486 0.064 Uiso calc R 1 1
C C7 -0.0173(2) 0.09647(13) -0.07954(13) 0.0542(4) Uani d . 1 1
C C8 0.1244(2) 0.12907(15) -0.05287(14) 0.0607(5) Uani d . 1 1
H H8A 0.1943 0.1068 -0.0844 0.073 Uiso calc R 1 1
C C9 0.1647(2) 0.19422(14) 0.01986(14) 0.0538(4) Uani d . 1 1
H H9A 0.2606 0.2152 0.0370 0.065 Uiso calc R 1 1
C C10 -0.0606(3) 0.02670(16) -0.15964(16) 0.0787(7) Uani d . 1 1
H H10A -0.1623 0.0119 -0.1675 0.118 Uiso calc R 1 1
H H10B -0.0034 -0.0287 -0.1439 0.118 Uiso calc R 1 1
H H10C -0.0438 0.0524 -0.2185 0.118 Uiso calc R 1 1
C C11 -0.12963(18) 0.14496(12) 0.34887(12) 0.0460(4) Uani d . 1 1
C C12 -0.1544(2) 0.04982(13) 0.35063(15) 0.0578(5) Uani d . 1 1
H H12A -0.0965 0.0124 0.3971 0.069 Uiso calc R 1 1
C C13 -0.2660(2) 0.01228(15) 0.28240(17) 0.0652(5) Uani d . 1 1
H H13A -0.2837 -0.0512 0.2836 0.078 Uiso calc R 1 1
C C14 -0.3526(2) 0.06605(15) 0.21206(15) 0.0579(5) Uani d . 1 1
C C15 -0.3267(2) 0.16119(15) 0.21243(15) 0.0557(5) Uani d . 1 1
H H15A -0.3850 0.1986 0.1661 0.067 Uiso calc R 1 1
C C16 -0.21635(19) 0.20075(13) 0.28026(14) 0.0507(4) Uani d . 1 1
H H16A -0.2002 0.2644 0.2800 0.061 Uiso calc R 1 1
C C17 -0.4719(3) 0.0231(2) 0.13607(19) 0.0864(8) Uani d . 1 1
H H17A -0.4738 -0.0427 0.1461 0.130 Uiso calc R 1 1
H H17B -0.4536 0.0354 0.0735 0.130 Uiso calc R 1 1
H H17C -0.5644 0.0494 0.1403 0.130 Uiso calc R 1 1

loop_
_atom_site_aniso_label
_atom_site_aniso_U_11
_atom_site_aniso_U_22
_atom_site_aniso_U_33
_atom_site_aniso_U_12
_atom_site_aniso_U_13
_atom_site_aniso_U_23
N1 0.0461(7) 0.0435(7) 0.0418(7) 0.0049(6) 0.0045(6) -0.0002(6)
N2 0.0453(7) 0.0459(8) 0.0429(7) 0.0017(6) 0.0095(6) 0.0013(6)
S1 0.0508(3) 0.0734(3) 0.0623(3) 0.0140(2) 0.0163(2) -0.0073(2)
S2 0.0627(3) 0.0401(2) 0.0470(2) -0.00536(18) 0.0128(2) 0.00129(17)
S3 0.0555(3) 0.0491(3) 0.0406(2) -0.00057(18) 0.01281(18) -0.00071(17)
O1 0.1039(12) 0.0425(7) 0.0589(8) 0.0189(7) 0.0122(8) 0.0043(6)
O2 0.0802(10) 0.0758(10) 0.0684(9) -0.0367(8) 0.0217(8) -0.0044(8)
O3 0.0878(11) 0.0805(10) 0.0427(7) 0.0010(8) 0.0149(7) 0.0108(7)
O4 0.0645(8) 0.0504(7) 0.0619(8) 0.0006(6) 0.0197(7) -0.0130(6)
C1 0.0684(12) 0.0496(10) 0.0521(10) 0.0146(9) -0.0017(9) 0.0011(8)
C2 0.0637(12) 0.0655(13) 0.0631(12) 0.0251(10) -0.0009(10) -0.0143(10)
C3 0.0399(8) 0.0402(8) 0.0402(8) -0.0027(6) 0.0052(6) -0.0082(6)
C4 0.0484(9) 0.0396(8) 0.0416(8) 0.0018(7) 0.0110(7) 0.0055(7)
C5 0.0472(9) 0.0468(9) 0.0520(10) 0.0050(7) 0.0144(7) 0.0031(8)
C6 0.0529(10) 0.0479(10) 0.0546(10) -0.0025(8) 0.0014(8) 0.0027(8)
C7 0.0726(12) 0.0458(10) 0.0403(9) 0.0106(9) 0.0041(8) 0.0038(7)
C8 0.0659(12) 0.0680(13) 0.0519(11) 0.0153(10) 0.0210(9) -0.0008(9)
C9 0.0484(9) 0.0636(11) 0.0512(10) 0.0007(8) 0.0153(8) 0.0020(8)
C10 0.1124(19) 0.0631(13) 0.0513(12) 0.0143(13) -0.0025(12) -0.0083(10)
C11 0.0473(9) 0.0452(9) 0.0478(9) -0.0052(7) 0.0155(7) 0.0038(7)
C12 0.0651(12) 0.0470(10) 0.0626(12) -0.0066(9) 0.0171(9) 0.0100(9)
C13 0.0710(13) 0.0470(11) 0.0826(15) -0.0152(9) 0.0279(11) -0.0052(10)
C14 0.0491(10) 0.0687(12) 0.0607(11) -0.0102(9) 0.0226(9) -0.0147(10)
C15 0.0441(9) 0.0665(12) 0.0578(11) -0.0001(8) 0.0139(8) 0.0053(9)
C16 0.0467(9) 0.0451(9) 0.0622(11) -0.0022(7) 0.0157(8) 0.0064(8)
C17 0.0689(14) 0.0996(19) 0.0894(18) -0.0144(13) 0.0148(13) -0.0413(15)

loop_
_atom_type_symbol
_atom_type_description
_atom_type_scat_dispersion_real
_atom_type_scat_dispersion_imag
_atom_type_scat_source
C C 0.0033 0.0016 'International Tables Vol C Tables 4.2.6.8 and 6.1.1.4'
H H 0.0000 0.0000 'International Tables Vol C Tables 4.2.6.8 and 6.1.1.4'
N N 0.0061 0.0033 'International Tables Vol C Tables 4.2.6.8 and 6.1.1.4'
O O 0.0106 0.0060 'International Tables Vol C Tables 4.2.6.8 and 6.1.1.4'
S S 0.1246 0.1234 'International Tables Vol C Tables 4.2.6.8 and 6.1.1.4'

loop_
_geom_angle_atom_site_label_1
_geom_angle_atom_site_label_2
_geom_angle_atom_site_label_3
_geom_angle
C3 N1 C1 114.30(15)
C3 N1 S3 122.77(11)
C1 N1 S3 120.66(13)
C3 N2 S2 121.62(12)
C3 S1 C2 92.76(9)
O2 S2 O1 117.85(10)
O2 S2 N2 112.27(9)
O1 S2 N2 104.73(8)
O2 S2 C4 108.29(9)
O1 S2 C4 107.52(9)
N2 S2 C4 105.40(8)
O4 S3 O3 119.63(9)
O4 S3 N1 107.86(8)
O3 S3 N1 103.39(8)
O4 S3 C11 110.02(9)
O3 S3 C11 109.83(9)
N1 S3 C11 104.90(8)
N1 C1 C2 106.21(17)
N1 C1 H1A 110.5
C2 C1 H1A 110.5
N1 C1 H1B 110.5
C2 C1 H1B 110.5
H1A C1 H1B 108.7
C1 C2 S1 107.17(13)
C1 C2 H2A 110.3
S1 C2 H2A 110.3
C1 C2 H2B 110.3
S1 C2 H2B 110.3
H2A C2 H2B 108.5
N2 C3 N1 120.10(15)
N2 C3 S1 128.55(13)
N1 C3 S1 111.35(12)
C9 C4 C5 120.25(17)
C9 C4 S2 120.28(14)
C5 C4 S2 119.40(13)
C6 C5 C4 119.28(17)
C6 C5 H5A 120.4
C4 C5 H5A 120.4
C5 C6 C7 121.53(18)
C5 C6 H6A 119.2
C7 C6 H6A 119.2
C8 C7 C6 118.23(17)
C8 C7 C10 121.2(2)
C6 C7 C10 120.6(2)
C7 C8 C9 121.55(18)
C7 C8 H8A 119.2
C9 C8 H8A 119.2
C4 C9 C8 119.15(18)
C4 C9 H9A 120.4
C8 C9 H9A 120.4
C7 C10 H10A 109.5
C7 C10 H10B 109.5
H10A C10 H10B 109.5
C7 C10 H10C 109.5
H10A C10 H10C 109.5
H10B C10 H10C 109.5
C16 C11 C12 120.69(18)
C16 C11 S3 120.74(14)
C12 C11 S3 118.52(15)
C13 C12 C11 118.67(19)
C13 C12 H12A 120.7
C11 C12 H12A 120.7
C12 C13 C14 121.87(19)
C12 C13 H13A 119.1
C14 C13 H13A 119.1
C13 C14 C15 118.41(19)
C13 C14 C17 121.1(2)
C15 C14 C17 120.5(2)
C16 C15 C14 120.96(19)
C16 C15 H15A 119.5
C14 C15 H15A 119.5
C15 C16 C11 119.39(17)
C15 C16 H16A 120.3
C11 C16 H16A 120.3
C14 C17 H17A 109.5
C14 C17 H17B 109.5
H17A C17 H17B 109.5
C14 C17 H17C 109.5
H17A C17 H17C 109.5
H17B C17 H17C 109.5

loop_
_geom_bond_atom_site_label_1
_geom_bond_atom_site_label_2
_geom_bond_distance
N1 C3 1.376(2)
N1 C1 1.483(2)
N1 S3 1.6811(15)
N2 C3 1.289(2)
N2 S2 1.6340(15)
S1 C3 1.7368(16)
S1 C2 1.808(2)
S2 O2 1.4282(15)
S2 O1 1.4327(15)
S2 C4 1.7566(17)
S3 O4 1.4192(14)
S3 O3 1.4215(14)
S3 C11 1.7536(18)
C1 C2 1.498(3)
C1 H1A 0.9700
C1 H1B 0.9700
C2 H2A 0.9700
C2 H2B 0.9700
C4 C9 1.383(2)
C4 C5 1.394(2)
C5 C6 1.377(3)
C5 H5A 0.9300
C6 C7 1.386(3)
C6 H6A 0.9300
C7 C8 1.382(3)
C7 C10 1.507(3)
C8 C9 1.387(3)
C8 H8A 0.9300
C9 H9A 0.9300
C10 H10A 0.9600
C10 H10B 0.9600
C10 H10C 0.9600
C11 C16 1.383(3)
C11 C12 1.391(3)
C12 C13 1.373(3)
C12 H12A 0.9300
C13 C14 1.380(3)
C13 H13A 0.9300
C14 C15 1.392(3)
C14 C17 1.508(3)
C15 C16 1.375(3)
C15 H15A 0.9300
C16 H16A 0.9300
C17 H17A 0.9600
C17 H17B 0.9600
C17 H17C 0.9600

loop_
_geom_hbond_atom_site_label_D
_geom_hbond_atom_site_label_H
_geom_hbond_atom_site_label_A
_geom_hbond_site_symmetry_A
_geom_hbond_distance_DH
_geom_hbond_distance_HA
_geom_hbond_distance_DA
_geom_hbond_angle_DHA
C10 H10B Cg1 3_555 0.97 2.91 3.5670(10) 127
C2 H2B Cg2 4_666 0.97 3.09 3.8210(10) 134
C1 H1B O1 4_666 0.97 2.59 3.394(3) 141
C12 H12A O3 3_556 0.93 2.47 3.318(2) 151

loop_
_cod_related_entry_id
_cod_related_entry_database
_cod_related_entry_code
1 ChemSpider 7874918
